data_4326220
loop_
_publ_author_name
'Shun-Ze Zhan'
'Mian Li'
'Xiao-Ping Zhou'
'Jia Ni'
'Xiao-Chun Huang'
'Dan Li'

_publ_section_title
;
 From Simple to Complex: Topological Evolution and Luminescence Variation
 in a Copper(I) Pyridylpyrazolate System Tuned via Second Ligating Spacers
;
_journal_name_full 'Inorganic Chemistry'
_journal_page_first 8879
_journal_page_last 8892
_journal_paper_doi 10.1021/ic200854s
_journal_volume 50
_journal_year 2011
_chemical_formula_moiety 'C26 H18 Br3 Cu5 N8'
_chemical_formula_sum 'C26 H18 Br3 Cu5 N8'
_chemical_formula_weight 999.91
_chemical_name_systematic
; 
 ? 
;
_space_group_IT_number 15
_symmetry_cell_setting monoclinic
_symmetry_space_group_name_Hall '-C 2yc'
_symmetry_space_group_name_H-M 'C 1 2/c 1'
_atom_sites_solution_hydrogens geom
_atom_sites_solution_primary direct
_atom_sites_solution_secondary difmap
_audit_creation_method SHELXL-97
_cell_angle_alpha 90.00
_cell_angle_beta 95.845(2)
_cell_angle_gamma 90.00
_cell_formula_units_Z 4
_cell_length_a 15.1822(16)
_cell_length_b 12.9042(14)
_cell_length_c 14.4740(16)
_cell_measurement_reflns_used 2130
_cell_measurement_temperature 293(2)
_cell_measurement_theta_max 27.713
_cell_measurement_theta_min 2.431
_cell_volume 2820.9(5)
_computing_cell_refinement 'Bruker SMART'
_computing_data_collection 'Bruker SMART'
_computing_data_reduction 'Bruker SAINT'
_computing_molecular_graphics 'Bruker SHELXTL'
_computing_publication_material 'Bruker SHELXTL'
_computing_structure_refinement 'SHELXL-97 (Sheldrick, 1997)'
_computing_structure_solution 'SHELXS-97 (Sheldrick, 1990)'
_diffrn_ambient_temperature 293(2)
_diffrn_measured_fraction_theta_full 0.980
_diffrn_measured_fraction_theta_max 0.980
_diffrn_measurement_device_type 'CCD area detector'
_diffrn_measurement_method 'phi and omega scans'
_diffrn_radiation_monochromator graphite
_diffrn_radiation_source 'fine-focus sealed tube'
_diffrn_radiation_type MoK\a
_diffrn_radiation_wavelength 0.71073
_diffrn_reflns_av_R_equivalents 0.0244
_diffrn_reflns_av_sigmaI/netI 0.0329
_diffrn_reflns_limit_h_max 17
_diffrn_reflns_limit_h_min -20
_diffrn_reflns_limit_k_max 17
_diffrn_reflns_limit_k_min -15
_diffrn_reflns_limit_l_max 13
_diffrn_reflns_limit_l_min -19
_diffrn_reflns_number 9674
_diffrn_reflns_theta_full 28.32
_diffrn_reflns_theta_max 28.32
_diffrn_reflns_theta_min 2.08
_exptl_absorpt_coefficient_mu 7.993
_exptl_absorpt_correction_T_max 0.2846
_exptl_absorpt_correction_T_min 0.2399
_exptl_absorpt_correction_type multi-scan
_exptl_absorpt_process_details sadabs
_exptl_crystal_colour red
_exptl_crystal_density_diffrn 2.354
_exptl_crystal_density_meas ?
_exptl_crystal_description block
_exptl_crystal_F_000 1920
_exptl_crystal_size_max 0.25
_exptl_crystal_size_mid 0.24
_exptl_crystal_size_min 0.21
_refine_diff_density_max 0.765
_refine_diff_density_min -0.584
_refine_diff_density_rms 0.093
_refine_ls_extinction_method none
_refine_ls_goodness_of_fit_ref 1.059
_refine_ls_hydrogen_treatment constr
_refine_ls_matrix_type full
_refine_ls_number_parameters 191
_refine_ls_number_reflns 3459
_refine_ls_number_restraints 0
_refine_ls_restrained_S_all 1.059
_refine_ls_R_factor_all 0.0349
_refine_ls_R_factor_gt 0.0281
_refine_ls_shift/su_max 0.002
_refine_ls_shift/su_mean 0.000
_refine_ls_structure_factor_coef Fsqd
_refine_ls_weighting_details 'calc w=1/[\s^2^(Fo^2^)+(0.0270P)^2^+4.0170P] where P=(Fo^2^+2Fc^2^)/3'
_refine_ls_weighting_scheme calc
_refine_ls_wR_factor_gt 0.0642
_refine_ls_wR_factor_ref 0.0665
_reflns_number_gt 2976
_reflns_number_total 3459
_reflns_threshold_expression >2sigma(I)
_cod_data_source_file ic200854s_si_002_7.cif
_cod_data_source_block 6-Br
_cod_depositor_comments
;
The following automatic conversions were performed:

'_exptl_crystal_density_meas' value 'none' was changed to '?' - the
value is perceived as not measured.

Automatic conversion script
Id: cif_fix_values 3008 2015-01-20 13:52:24Z robertas 
;
_cod_database_code 4326220

loop_
_symmetry_equiv_pos_as_xyz
'x, y, z'
'-x, y, -z+1/2'
'x+1/2, y+1/2, z'
'-x+1/2, y+1/2, -z+1/2'
'-x, -y, -z'
'x, -y, z-1/2'
'-x+1/2, -y+1/2, -z'
'x+1/2, -y+1/2, z-1/2'

loop_
_atom_site_label
_atom_site_type_symbol
_atom_site_fract_x
_atom_site_fract_y
_atom_site_fract_z
_atom_site_U_iso_or_equiv
_atom_site_adp_type
_atom_site_occupancy
_atom_site_symmetry_multiplicity
_atom_site_calc_flag
_atom_site_refinement_flags
Cu1 Cu -0.07936(2) 0.85773(3) 1.01078(3) 0.03084(10) Uani 1 1 d .
Cu2 Cu 0.11032(2) 0.76528(3) 1.11938(3) 0.03200(11) Uani 1 1 d .
Cu3 Cu 0.0000 0.84334(4) 1.2500 0.04025(15) Uani 1 2 d S
Br1 Br 0.034341(18) 0.95303(2) 1.12525(2) 0.02673(8) Uani 1 1 d .
Br2 Br 0.0000 0.66338(3) 1.2500 0.04092(13) Uani 1 2 d S
N1 N -0.01875(14) 0.74476(16) 0.96001(16) 0.0208(5) Uani 1 1 d .
N2 N 0.05885(13) 0.70734(17) 1.00369(16) 0.0189(5) Uani 1 1 d .
N3 N 0.31042(15) 0.43368(18) 1.01616(18) 0.0261(5) Uani 1 1 d .
N4 N -0.28291(15) 0.71698(19) 0.70635(17) 0.0258(5) Uani 1 1 d .
C1 C 0.23708(17) 0.5968(2) 1.0270(2) 0.0231(6) Uani 1 1 d .
H1 H 0.2404 0.6658 1.0456 0.028 Uiso 1 1 calc R
C2 C 0.31092(18) 0.5335(2) 1.0422(2) 0.0268(6) Uani 1 1 d .
H2 H 0.3629 0.5613 1.0716 0.032 Uiso 1 1 calc R
C3 C 0.23385(18) 0.3954(2) 0.9764(2) 0.0270(6) Uani 1 1 d .
H3 H 0.2322 0.3260 0.9589 0.032 Uiso 1 1 calc R
C4 C 0.15766(18) 0.4524(2) 0.9597(2) 0.0234(6) Uani 1 1 d .
H4 H 0.1060 0.4215 0.9326 0.028 Uiso 1 1 calc R
C5 C 0.15816(17) 0.55734(19) 0.98394(18) 0.0190(5) Uani 1 1 d .
C6 C 0.07829(16) 0.6193(2) 0.95972(18) 0.0186(5) Uani 1 1 d .
C7 C 0.01362(18) 0.5985(2) 0.8881(2) 0.0233(6) Uani 1 1 d .
H7 H 0.0105 0.5422 0.8478 0.028 Uiso 1 1 calc R
C8 C -0.04569(16) 0.6799(2) 0.88947(18) 0.0196(5) Uani 1 1 d .
C9 C -0.12690(17) 0.6951(2) 0.82675(19) 0.0204(5) Uani 1 1 d .
C10 C -0.17208(19) 0.6097(2) 0.7870(2) 0.0293(7) Uani 1 1 d .
H10 H -0.1510 0.5431 0.8003 0.035 Uiso 1 1 calc R
C11 C -0.24809(19) 0.6238(2) 0.7277(2) 0.0297(7) Uani 1 1 d .
H11 H -0.2766 0.5656 0.7013 0.036 Uiso 1 1 calc R
C12 C -0.2390(2) 0.7987(2) 0.7447(2) 0.0315(7) Uani 1 1 d .
H12 H -0.2621 0.8643 0.7309 0.038 Uiso 1 1 calc R
C13 C -0.16180(19) 0.7919(2) 0.8032(2) 0.0291(7) Uani 1 1 d .
H13 H -0.1334 0.8516 0.8266 0.035 Uiso 1 1 calc R

loop_
_atom_site_aniso_label
_atom_site_aniso_U_11
_atom_site_aniso_U_22
_atom_site_aniso_U_33
_atom_site_aniso_U_23
_atom_site_aniso_U_13
_atom_site_aniso_U_12
Cu1 0.02197(18) 0.0289(2) 0.0400(2) -0.00884(16) -0.00506(15) 0.01533(14)
Cu2 0.02455(19) 0.0370(2) 0.0304(2) -0.01278(16) -0.01691(16) 0.00674(15)
Cu3 0.0396(3) 0.0317(3) 0.0502(4) 0.000 0.0080(3) 0.000
Br1 0.02529(15) 0.02594(15) 0.02738(16) 0.00022(11) -0.00505(11) 0.00211(11)
Br2 0.0568(3) 0.0246(2) 0.0411(3) 0.000 0.0037(2) 0.000
N1 0.0127(10) 0.0225(11) 0.0249(12) -0.0054(9) -0.0099(9) 0.0074(8)
N2 0.0117(10) 0.0221(11) 0.0208(11) -0.0053(9) -0.0085(8) 0.0077(8)
N3 0.0180(11) 0.0243(12) 0.0350(14) -0.0039(10) -0.0025(10) 0.0092(9)
N4 0.0191(11) 0.0299(13) 0.0256(13) 0.0028(10) -0.0111(10) -0.0005(9)
C1 0.0173(13) 0.0207(13) 0.0304(15) -0.0048(11) -0.0021(11) 0.0073(10)
C2 0.0150(13) 0.0305(15) 0.0335(16) -0.0054(12) -0.0050(11) 0.0051(11)
C3 0.0235(14) 0.0186(14) 0.0379(17) -0.0021(12) -0.0011(12) 0.0061(10)
C4 0.0161(12) 0.0216(13) 0.0312(15) -0.0038(11) -0.0033(11) 0.0024(10)
C5 0.0155(12) 0.0216(13) 0.0191(13) -0.0013(10) -0.0020(10) 0.0076(10)
C6 0.0144(12) 0.0199(12) 0.0202(13) -0.0016(10) -0.0052(10) 0.0073(9)
C7 0.0208(13) 0.0224(14) 0.0244(14) -0.0081(11) -0.0085(11) 0.0067(10)
C8 0.0161(12) 0.0209(13) 0.0200(13) -0.0035(10) -0.0074(10) 0.0043(10)
C9 0.0148(12) 0.0239(13) 0.0206(13) -0.0035(11) -0.0072(10) 0.0042(10)
C10 0.0262(15) 0.0232(14) 0.0354(17) -0.0017(12) -0.0122(13) 0.0033(11)
C11 0.0243(14) 0.0272(15) 0.0341(17) -0.0032(13) -0.0131(12) -0.0050(12)
C12 0.0305(16) 0.0225(14) 0.0373(17) 0.0015(13) -0.0164(13) 0.0057(12)
C13 0.0287(15) 0.0225(14) 0.0322(16) -0.0048(12) -0.0165(13) 0.0023(11)

loop_
_atom_type_symbol
_atom_type_description
_atom_type_scat_dispersion_real
_atom_type_scat_dispersion_imag
_atom_type_scat_source
C C 0.0033 0.0016 'International Tables Vol C Tables 4.2.6.8 and 6.1.1.4'
H H 0.0000 0.0000 'International Tables Vol C Tables 4.2.6.8 and 6.1.1.4'
N N 0.0061 0.0033 'International Tables Vol C Tables 4.2.6.8 and 6.1.1.4'
Cu Cu 0.3201 1.2651 'International Tables Vol C Tables 4.2.6.8 and 6.1.1.4'
Br Br -0.2901 2.4595 'International Tables Vol C Tables 4.2.6.8 and 6.1.1.4'

loop_
_geom_angle_atom_site_label_1
_geom_angle_atom_site_label_2
_geom_angle_atom_site_label_3
_geom_angle
_geom_angle_site_symmetry_1
_geom_angle_site_symmetry_3
N1 Cu1 N3 148.09(10) . 3_455
N1 Cu1 Br1 107.08(7) . .
N3 Cu1 Br1 104.83(7) 3_455 .
N2 Cu2 N4 147.03(10) . 8_566
N2 Cu2 Br1 103.89(6) . .
N4 Cu2 Br1 101.76(7) 8_566 .
N2 Cu2 Cu3 120.19(6) . .
N4 Cu2 Cu3 92.08(8) 8_566 .
Br1 Cu2 Cu3 51.263(14) . .
Br2 Cu3 Br1 126.260(14) . 2_557
Br2 Cu3 Br1 126.260(14) . .
Br1 Cu3 Br1 107.48(3) 2_557 .
Br2 Cu3 Cu2 69.191(14) . .
Br1 Cu3 Cu2 154.432(17) 2_557 .
Br1 Cu3 Cu2 61.195(12) . .
Br2 Cu3 Cu2 69.191(14) . 2_557
Br1 Cu3 Cu2 61.195(13) 2_557 2_557
Br1 Cu3 Cu2 154.432(17) . 2_557
Cu2 Cu3 Cu2 138.38(3) . 2_557
Cu3 Br1 Cu1 91.127(16) . .
Cu3 Br1 Cu2 67.542(16) . .
Cu1 Br1 Cu2 79.126(14) . .
C8 N1 N2 108.10(19) . .
C8 N1 Cu1 130.01(17) . .
N2 N1 Cu1 121.19(17) . .
C6 N2 N1 107.4(2) . .
C6 N2 Cu2 130.40(17) . .
N1 N2 Cu2 121.29(16) . .
C3 N3 C2 117.1(2) . .
C3 N3 Cu1 120.63(19) . 3_545
C2 N3 Cu1 120.93(19) . 3_545
C11 N4 C12 116.4(2) . .
C11 N4 Cu2 122.34(19) . 8_465
C12 N4 Cu2 121.23(19) . 8_465
C2 C1 C5 120.1(3) . .
N3 C2 C1 122.7(3) . .
N3 C3 C4 123.9(3) . .
C3 C4 C5 119.5(3) . .
C1 C5 C4 116.7(2) . .
C1 C5 C6 124.2(2) . .
C4 C5 C6 119.0(2) . .
N2 C6 C7 110.2(2) . .
N2 C6 C5 124.2(2) . .
C7 C6 C5 125.6(2) . .
C6 C7 C8 104.8(2) . .
N1 C8 C7 109.5(2) . .
N1 C8 C9 123.7(2) . .
C7 C8 C9 126.8(2) . .
C13 C9 C10 116.9(2) . .
C13 C9 C8 123.3(2) . .
C10 C9 C8 119.8(2) . .
C11 C10 C9 119.9(3) . .
N4 C11 C10 123.3(3) . .
N4 C12 C13 124.2(3) . .
C12 C13 C9 119.3(3) . .

loop_
_geom_bond_atom_site_label_1
_geom_bond_atom_site_label_2
_geom_bond_distance
_geom_bond_site_symmetry_2
Cu1 N1 1.910(2) .
Cu1 N3 1.948(2) 3_455
Cu1 Br1 2.5797(5) .
Cu2 N2 1.926(2) .
Cu2 N4 1.962(2) 8_566
Cu2 Br1 2.6884(5) .
Cu2 Cu3 2.8353(5) .
Cu3 Br2 2.3223(8) .
Cu3 Br1 2.3931(5) 2_557
Cu3 Br1 2.3931(5) .
Cu3 Cu2 2.8353(5) 2_557
N1 C8 1.351(3) .
N1 N2 1.367(3) .
N2 C6 1.350(3) .
N3 C3 1.338(4) .
N3 C2 1.342(4) .
N3 Cu1 1.948(2) 3_545
N4 C11 1.337(4) .
N4 C12 1.337(4) .
N4 Cu2 1.962(2) 8_465
C1 C2 1.387(4) .
C1 C5 1.390(4) .
C3 C4 1.371(4) .
C4 C5 1.398(4) .
C5 C6 1.465(3) .
C6 C7 1.379(4) .
C7 C8 1.385(3) .
C8 C9 1.468(3) .
C9 C13 1.385(4) .
C9 C10 1.392(4) .
C10 C11 1.378(4) .
C12 C13 1.377(4) .
